data_4125763
loop_
_publ_author_name
'Deb, Arghya'
'Hazra, Avijit'
'Peng, Qian'
'Paton, Robert S.'
'Maiti, Debabrata'

_publ_section_title
;
 Detailed Mechanistic Studies on Palladium-Catalyzed Selective C-H
 Olefination with Aliphatic Alkenes: A Significant Influence of Proton
 Shuttling.
;
_journal_issue 2
_journal_name_full 'Journal of the American Chemical Society'
_journal_page_first 763
_journal_page_last 775
_journal_paper_doi 10.1021/jacs.6b10309
_journal_volume 139
_journal_year 2017
_chemical_formula_moiety 'C20 H17 N3 O Pd'
_chemical_formula_sum 'C20 H17 N3 O Pd'
_chemical_formula_weight 421.77
_space_group_crystal_system monoclinic
_space_group_IT_number 14
_space_group_name_Hall '-P 2yn'
_space_group_name_H-M_alt 'P 1 21/n 1'
_symmetry_space_group_name_Hall '-P 2yn'
_symmetry_space_group_name_H-M 'P 1 21/n 1'
_atom_sites_solution_hydrogens geom
_atom_sites_solution_primary direct
_audit_creation_date 2016-01-01
_audit_creation_method
;
Olex2 1.2
(compiled 2015.01.26 svn.r3150 for OlexSys, GUI svn.r4998)
;
_cell_angle_alpha 90
_cell_angle_beta 90.715(6)
_cell_angle_gamma 90
_cell_formula_units_Z 12
_cell_length_a 20.535(9)
_cell_length_b 8.546(4)
_cell_length_c 28.449(13)
_cell_measurement_reflns_used 5218
_cell_measurement_temperature 150
_cell_measurement_theta_max 29.1
_cell_measurement_theta_min 3.0
_cell_volume 4992(4)
_computing_cell_refinement
;
CrystalClear-SM Expert 2.1 b28 (Rigaku, 2013)
;
_computing_data_collection
;
CrystalClear-SM Expert 2.1 b28 (Rigaku, 2013)
;
_computing_data_reduction
;
CrystalClear-SM Expert 2.1 b28 (Rigaku, 2013)
;
_computing_molecular_graphics 'Olex2 (Dolomanov et al., 2009)'
_computing_publication_material 'Olex2 (Dolomanov et al., 2009)'
_computing_structure_refinement 'ShelXL (Sheldrick, 2008)'
_computing_structure_solution 'ShelXT (Sheldrick, 2015)'
_diffrn_ambient_temperature 150
_diffrn_detector CCD
_diffrn_detector_area_resol_mean 28.5714
_diffrn_measured_fraction_theta_full 0.994
_diffrn_measured_fraction_theta_max 0.994
_diffrn_measurement_details
;
scan:
    Number of images: 241
               Slice: -51.5000 - 69.0000
         Image width: 0.5000
            Exp time: 8.0000
       Rotation axis: Omega
               Omega: 0.0000
               Kappa: 72.0000
                 Phi: 36.0000
                 XTD: 44.9628
              2theta: -19.9565
scan:
    Number of images: 178
               Slice: -45.0000 - 44.0000
         Image width: 0.5000
            Exp time: 8.0000
       Rotation axis: Omega
               Omega: 0.0000
               Kappa: 0.0000
                 Phi: 36.0000
                 XTD: 44.9628
              2theta: -19.9565
scan:
    Number of images: 360
               Slice: -110.0000 - 70.0000
         Image width: 0.5000
            Exp time: 8.0000
       Rotation axis: Omega
               Omega: 0.0000
               Kappa: 0.0000
                 Phi: 108.0000
                 XTD: 44.9628
              2theta: -19.9565
scan:
    Number of images: 190
               Slice: -109.0000 - -14.0000
         Image width: 0.5000
            Exp time: 8.0000
       Rotation axis: Omega
               Omega: 0.0000
               Kappa: -72.0000
                 Phi: -36.0000
                 XTD: 44.9628
              2theta: -19.9565
scan:
    Number of images: 257
               Slice: -58.5000 - 70.0000
         Image width: 0.5000
            Exp time: 8.0000
       Rotation axis: Omega
               Omega: 0.0000
               Kappa: 72.0000
                 Phi: -108.0000
                 XTD: 44.9628
              2theta: -19.9565
scan:
    Number of images: 111
               Slice: -85.5000 - -30.0000
         Image width: 0.5000
            Exp time: 8.0000
       Rotation axis: Omega
               Omega: 0.0000
               Kappa: -72.0000
                 Phi: -108.0000
                 XTD: 44.9628
              2theta: -19.9565
;
_diffrn_measurement_device
;
AFC12 (Right): Kappa 3 circle
;
_diffrn_measurement_device_type
;
Rigaku Saturn724+ (4x4 bin mode)
;
_diffrn_measurement_method 'profile data from \w-scans'
_diffrn_measurement_specimen_support Fiber
_diffrn_orient_matrix_type XPlain
_diffrn_orient_matrix_UB_11 0.019027
_diffrn_orient_matrix_UB_12 0.011962
_diffrn_orient_matrix_UB_13 0.043206
_diffrn_orient_matrix_UB_21 0.025386
_diffrn_orient_matrix_UB_22 -0.112474
_diffrn_orient_matrix_UB_23 0.019960
_diffrn_orient_matrix_UB_31 0.031617
_diffrn_orient_matrix_UB_32 0.004530
_diffrn_orient_matrix_UB_33 -0.014684
_diffrn_radiation_monochromator Confocal
_diffrn_radiation_type MoK\a
_diffrn_radiation_wavelength 0.7107
_diffrn_reflns_av_R_equivalents 0.1363
_diffrn_reflns_av_unetI/netI 0.0761
_diffrn_reflns_Laue_measured_fraction_full 0.994
_diffrn_reflns_Laue_measured_fraction_max 0.994
_diffrn_reflns_limit_h_max 24
_diffrn_reflns_limit_h_min -24
_diffrn_reflns_limit_k_max 10
_diffrn_reflns_limit_k_min -10
_diffrn_reflns_limit_l_max 33
_diffrn_reflns_limit_l_min -33
_diffrn_reflns_number 58619
_diffrn_reflns_point_group_measured_fraction_full 0.994
_diffrn_reflns_point_group_measured_fraction_max 0.994
_diffrn_reflns_theta_full 24.997
_diffrn_reflns_theta_max 24.997
_diffrn_reflns_theta_min 3.052
_diffrn_source MicroMax003_Mo
_diffrn_source_current 0.6
_diffrn_source_power 0.0
_diffrn_source_voltage 50.0
_exptl_absorpt_coefficient_mu 1.128
_exptl_absorpt_correction_T_max 0.942
_exptl_absorpt_correction_T_min 0.843
_exptl_absorpt_correction_type numerical
_exptl_crystal_colour Colorless
_exptl_crystal_density_diffrn 1.683
_exptl_crystal_description Prism
_exptl_crystal_F_000 2544
_exptl_crystal_size_max 0.21
_exptl_crystal_size_mid 0.2
_exptl_crystal_size_min 0.07
_refine_diff_density_max 1.781
_refine_diff_density_min -1.526
_refine_diff_density_rms 0.177
_refine_ls_extinction_method none
_refine_ls_goodness_of_fit_ref 1.227
_refine_ls_hydrogen_treatment constr
_refine_ls_matrix_type full
_refine_ls_number_parameters 682
_refine_ls_number_reflns 8742
_refine_ls_number_restraints 66
_refine_ls_restrained_S_all 1.223
_refine_ls_R_factor_all 0.1455
_refine_ls_R_factor_gt 0.0867
_refine_ls_shift/su_max 0.357
_refine_ls_shift/su_mean 0.046
_refine_ls_structure_factor_coef Fsqd
_refine_ls_weighting_details 'w=1/[\s^2^(Fo^2^)+(0.0935P)^2^+0.0188P] where P=(Fo^2^+2Fc^2^)/3'
_refine_ls_weighting_scheme calc
_refine_ls_wR_factor_gt 0.2199
_refine_ls_wR_factor_ref 0.2783
_reflns_Friedel_coverage 0.000
_reflns_number_gt 4134
_reflns_number_total 8742
_reflns_shell_number_unique_all 14225
_reflns_threshold_expression 'I > 2\s(I)'
_cod_data_source_file ja6b10309_si_004.cif
_cod_data_source_block shelxl
_cod_depositor_comments
;
The following automatic conversions were performed:

'_exptl_absorpt_correction_type' value 'Numerical' changed to
'numerical' according to
/home/data/users/saulius/crontab/automatic-downloads/current/ACS/lib/dictionaries/cif_core.dic
dictionary named 'cif_core.dic' version 2.4.2 from 2011-04-26.

Automatic conversion script
Id: cif_fix_values 4973 2017-02-22 13:04:09Z antanas 
;
_cod_database_code 4125763
_shelx_space_group_comment
;
The symmetry employed for this shelxl refinement is uniquely defined
by the following loop, which should always be used as a source of
symmetry information in preference to the above space-group names.
They are only intended as comments.
;
_shelx_estimated_absorpt_t_max 0.925
_shelx_estimated_absorpt_t_min 0.798
_olex2_refinement_description
;
1. Fixed Uiso
 At 1.2 times of:
  All C(H) groups, All C(H,H) groups
 At 1.5 times of:
  All C(H,H,H) groups
2. Uiso/Uaniso restraints and constraints
Uanis(C00N) \\sim Ueq, Uanis(C011) \\sim Ueq, Uanis(N007) \\sim Ueq: with sigma
of 0.001 and sigma for terminal atoms of 0.001
3.a Secondary CH2 refined with riding coordinates:
 C00Z(H00A,H00B)
3.b Aromatic/amide H refined with riding coordinates:
 C00D(H00D), C00K(H00K), C00N(H00N), C015(H015), C019(H019), C01B(H01J),
 C01J(H01K), C01Q(H01Q), C020(H020)
3.c Idealised Me refined as rotating group:
 C01T(H01L,H01N,H01O), C01Y(H01P,H01R,H01S)
;
_shelx_shelxl_version_number 2014/7
_olex2_submission_special_instructions 'No special instructions were received'

loop_
_space_group_symop_operation_xyz
'x, y, z'
'-x+1/2, y+1/2, -z+1/2'
'-x, -y, -z'
'x-1/2, -y-1/2, z-1/2'

loop_
_atom_site_label
_atom_site_type_symbol
_atom_site_fract_x
_atom_site_fract_y
_atom_site_fract_z
_atom_site_U_iso_or_equiv
_atom_site_adp_type
_atom_site_occupancy
_atom_site_site_symmetry_order
_atom_site_calc_flag
_atom_site_refinement_flags_posn
_atom_site_refinement_flags_adp
Pd01 Pd 0.23306(3) 0.46722(7) 0.60735(2) 0.0207(3) Uani 1 1 d . .
Pd02 Pd 0.43349(3) 0.53800(7) 0.39258(2) 0.0141(2) Uani 1 1 d . .
Pd03 Pd 0.10028(3) 0.53707(8) 0.39281(2) 0.0284(3) Uani 1 1 d . .
N004 N 0.0654(3) 0.3218(8) 0.4064(2) 0.0259(16) Uani 1 1 d . .
N005 N 0.0868(3) 0.5627(8) 0.4659(2) 0.0261(17) Uani 1 1 d . .
N006 N 0.4193(3) 0.5605(9) 0.4654(2) 0.0258(17) Uani 1 1 d . .
N007 N 0.4006(3) 0.3257(7) 0.4055(2) 0.0168(14) Uani 1 1 d . U
O008 O -0.0023(3) 0.1170(7) 0.3875(2) 0.0352(15) Uani 1 1 d . .
N009 N 0.2014(3) 0.2429(8) 0.6209(2) 0.0272(16) Uani 1 1 d . U
O00A O 0.3314(3) 0.1163(7) 0.38722(19) 0.0325(14) Uani 1 1 d . .
O00B O 0.3348(3) 0.8823(7) 0.6119(2) 0.0386(16) Uani 1 1 d . .
N00C N 0.4645(4) 0.7549(9) 0.3780(3) 0.041(2) Uani 1 1 d . .
C00D C 0.4161(4) 0.5350(11) 0.5613(3) 0.030(2) Uani 1 1 d . .
H00D H 0.4133 0.5240 0.5945 0.036 Uiso 1 1 calc R .
N00E N 0.1300(3) 0.7564(8) 0.3792(2) 0.0211(16) Uani 1 1 d . .
C00F C 0.2568(4) 0.5810(10) 0.5152(3) 0.029(2) Uani 1 1 d . .
C00G C 0.1218(4) 0.4678(9) 0.3275(3) 0.027(2) Uani 1 1 d . .
N00H N 0.2465(3) 0.4380(8) 0.5343(2) 0.0234(16) Uani 1 1 d . .
C00I C 0.4818(4) 0.8782(10) 0.3702(2) 0.0185(17) Uani 1 1 d . .
C00J C 0.2596(4) 0.6028(9) 0.4626(3) 0.0199(17) Uani 1 1 d . U
C00K C 0.3986(4) 0.2476(11) 0.5540(3) 0.035(2) Uani 1 1 d . .
H00K H 0.3940 0.2355 0.5870 0.042 Uiso 1 1 calc R .
C00L C 0.3051(4) 0.7674(9) 0.6228(3) 0.0202(17) Uani 1 1 d . .
C00M C 0.4083(4) 0.3970(10) 0.5340(2) 0.0233(19) Uani 1 1 d . .
C00N C 0.4268(4) 0.6760(11) 0.5451(3) 0.029(2) Uani 1 1 d . U
H00N H 0.4337 0.7648 0.5646 0.035 Uiso 1 1 calc R .
C00O C 0.2654(3) 0.7125(10) 0.5444(2) 0.0194(17) Uani 1 1 d . .
N00P N 0.2690(3) 0.6787(8) 0.5924(2) 0.0263(16) Uani 1 1 d . U
C00Q C 0.2112(4) 0.5294(9) 0.6700(3) 0.0218(18) Uani 1 1 d . U
C00R C 0.4925(4) 0.3542(10) 0.2388(3) 0.0223(18) Uani 1 1 d . .
C00S C 0.2500(4) 0.4692(10) 0.4353(3) 0.025(2) Uani 1 1 d . .
H00S H 0.2514 0.4740 0.4020 0.030 Uiso 1 1 calc R .
C00T C 0.1783(4) 0.2944(10) 0.1902(3) 0.029(2) Uani 1 1 d . .
H00C H 0.1533 0.1999 0.1825 0.044 Uiso 1 1 calc GR .
H00E H 0.2249 0.2700 0.1902 0.044 Uiso 1 1 calc GR .
H00F H 0.1690 0.3754 0.1667 0.044 Uiso 1 1 calc GR .
C00U C 0.0671(5) 0.2444(12) 0.5540(3) 0.039(2) Uani 1 1 d . .
H00U H 0.0646 0.2295 0.5871 0.047 Uiso 1 1 calc R .
C00V C 0.2388(4) 0.3165(10) 0.5064(3) 0.0232(18) Uani 1 1 d . U
H00V H 0.2331 0.2162 0.5201 0.028 Uiso 1 1 calc R .
C00W C 0.0282(4) 0.2360(10) 0.3766(3) 0.028(2) Uani 1 1 d . .
C00X C 0.0830(4) 0.3605(10) 0.3041(3) 0.028(2) Uani 1 1 d . .
C00Y C 0.4143(4) 0.3550(9) 0.3036(3) 0.0231(18) Uani 1 1 d . .
C00Z C 0.3551(4) 0.3002(10) 0.3264(2) 0.0244(19) Uani 1 1 d . .
H00A H 0.3356 0.2169 0.3065 0.029 Uiso 1 1 calc R .
H00B H 0.3237 0.3881 0.3269 0.029 Uiso 1 1 calc R .
C010 C 0.2385(4) 0.3280(11) 0.4584(3) 0.0261(19) Uani 1 1 d . U
H010 H 0.2301 0.2368 0.4402 0.031 Uiso 1 1 calc R .
C011 C 0.4564(4) 0.4710(9) 0.3273(3) 0.0225(19) Uani 1 1 d . U
C012 C 0.3619(3) 0.2372(9) 0.3760(3) 0.0214(18) Uani 1 1 d . .
C013 C 0.4013(3) 0.2862(10) 0.4544(3) 0.0239(19) Uani 1 1 d . .
C014 C 0.1536(4) 0.4848(10) 0.6938(3) 0.028(2) Uani 1 1 d . .
H014 H 0.1259 0.4095 0.6793 0.034 Uiso 1 1 calc R .
C015 C 0.3960(4) 0.1224(12) 0.5250(3) 0.037(2) Uani 1 1 d . .
H015 H 0.3935 0.0204 0.5381 0.044 Uiso 1 1 calc R .
C016 C 0.1594(4) 0.3526(10) 0.2379(3) 0.028(2) Uani 1 1 d . U
C017 C 0.0766(3) 0.4187(10) 0.4847(3) 0.0185(17) Uani 1 1 d . .
C018 C 0.0763(4) 0.3995(12) 0.5343(4) 0.041(3) Uani 1 1 d . .
C019 C 0.5119(4) 0.5140(10) 0.3072(3) 0.0234(18) Uani 1 1 d . .
H019 H 0.5398 0.5850 0.3234 0.028 Uiso 1 1 calc R .
C01A C 0.1857(4) 0.1229(10) 0.6310(3) 0.032(2) Uani 1 1 d . .
C01B C 0.3970(4) 0.1400(10) 0.4751(3) 0.029(2) Uani 1 1 d . .
H01J H 0.3946 0.0496 0.4558 0.035 Uiso 1 1 calc R .
C01C C 0.0679(4) 0.2884(10) 0.4559(3) 0.0246(19) Uani 1 1 d . .
C01D C 0.1023(4) 0.3054(9) 0.2607(3) 0.030(2) Uani 1 1 d . .
H01T H 0.0751 0.2309 0.2453 0.036 Uiso 1 1 calc R .
C01E C 0.1362(4) 0.5428(10) 0.7355(3) 0.028(2) Uani 1 1 d . .
H01E H 0.0959 0.5129 0.7489 0.034 Uiso 1 1 calc R .
C01F C 0.1711(4) 1.0366(10) 0.3581(3) 0.032(2) Uani 1 1 d . U
H01U H 0.1770 1.0465 0.3241 0.048 Uiso 1 1 calc GR .
H01W H 0.2125 1.0570 0.3744 0.048 Uiso 1 1 calc GR .
H01X H 0.1385 1.1125 0.3685 0.048 Uiso 1 1 calc GR .
C01G C 0.1618(5) -0.0307(10) 0.6427(4) 0.038(2) Uani 1 1 d . .
H01A H 0.1863 -0.1098 0.6253 0.057 Uiso 1 1 calc GR .
H01B H 0.1155 -0.0380 0.6341 0.057 Uiso 1 1 calc GR .
H01C H 0.1673 -0.0487 0.6765 0.057 Uiso 1 1 calc GR .
C01H C 0.3131(4) 0.7018(10) 0.6737(3) 0.029(2) Uani 1 1 d . .
H01D H 0.3454 0.6158 0.6733 0.035 Uiso 1 1 calc R .
H01F H 0.3309 0.7857 0.6941 0.035 Uiso 1 1 calc R .
C01I C 0.0964(4) 0.6868(11) 0.4930(3) 0.036(2) Uani 1 1 d . .
H01Y H 0.1049 0.7852 0.4788 0.043 Uiso 1 1 calc R .
C01J C 0.4339(5) 0.3046(12) 0.2612(3) 0.036(2) Uani 1 1 d . .
H01K H 0.4070 0.2312 0.2451 0.043 Uiso 1 1 calc R .
C01K C 0.1561(4) 0.7037(11) 0.8077(3) 0.038(2) Uani 1 1 d . .
H01G H 0.1112 0.7423 0.8060 0.057 Uiso 1 1 calc GR .
H01H H 0.1852 0.7885 0.8179 0.057 Uiso 1 1 calc GR .
H01I H 0.1589 0.6172 0.8302 0.057 Uiso 1 1 calc GR .
C01L C 0.1787(4) 0.5134(10) 0.3070(3) 0.030(2) Uani 1 1 d . .
H01 H 0.2063 0.5851 0.3232 0.036 Uiso 1 1 calc R .
C01M C 0.2708(4) 0.8786(11) 0.4764(3) 0.033(2) Uani 1 1 d . .
H01M H 0.2743 0.9809 0.4636 0.040 Uiso 1 1 calc R .
C01N C 0.0841(4) 0.5401(12) 0.5637(4) 0.042(3) Uani 1 1 d . .
H0AA H 0.0822 0.5354 0.5970 0.050 Uiso 1 1 calc R .
C01O C 0.0634(4) 0.1411(11) 0.4751(3) 0.034(2) Uani 1 1 d . .
H1AA H 0.0611 0.0527 0.4549 0.041 Uiso 1 1 calc R .
C01P C 0.1977(4) 0.4585(10) 0.2632(3) 0.026(2) Uani 1 1 d . .
H2AA H 0.2375 0.4938 0.2504 0.032 Uiso 1 1 calc R .
C01Q C 0.5304(4) 0.4581(10) 0.2630(3) 0.032(2) Uani 1 1 d . .
H01Q H 0.5700 0.4933 0.2498 0.038 Uiso 1 1 calc R .
C01R C 0.0202(4) 0.2986(10) 0.3266(3) 0.030(2) Uani 1 1 d . .
H3AA H -0.0123 0.3843 0.3269 0.036 Uiso 1 1 calc R .
H H 0.0023 0.2139 0.3065 0.036 Uiso 1 1 calc R .
C01S C 0.4095(4) 0.4179(10) 0.4866(3) 0.0244(19) Uani 1 1 d . .
C01T C 0.5095(4) 0.2960(12) 0.1913(3) 0.040(2) Uani 1 1 d . .
H01L H 0.4814 0.2072 0.1830 0.061 Uiso 1 1 calc GR .
H01N H 0.5551 0.2624 0.1913 0.061 Uiso 1 1 calc GR .
H01O H 0.5032 0.3800 0.1682 0.061 Uiso 1 1 calc GR .
C01U C 0.1766(4) 0.6459(10) 0.7592(3) 0.031(2) Uani 1 1 d . .
C01V C 0.2326(3) 0.6977(9) 0.7398(3) 0.0188(17) Uani 1 1 d . .
H01V H 0.2596 0.7711 0.7559 0.023 Uiso 1 1 calc R .
C01W C 0.0621(4) 0.1195(12) 0.5236(3) 0.038(2) Uani 1 1 d . .
H4AA H 0.0577 0.0168 0.5360 0.045 Uiso 1 1 calc R .
C01X C 0.0943(4) 0.6771(10) 0.5407(3) 0.033(2) Uani 1 1 d . .
H5AA H 0.1002 0.7700 0.5586 0.039 Uiso 1 1 calc R .
C01Y C 0.5043(4) 1.0350(9) 0.3568(4) 0.035(2) Uani 1 1 d . .
H01P H 0.4877 1.0603 0.3252 0.053 Uiso 1 1 calc GR .
H01R H 0.5520 1.0371 0.3568 0.053 Uiso 1 1 calc GR .
H01S H 0.4882 1.1122 0.3793 0.053 Uiso 1 1 calc GR .
C01Z C 0.2696(4) 0.8600(11) 0.5251(3) 0.027(2) Uani 1 1 d . .
H01Z H 0.2716 0.9491 0.5450 0.033 Uiso 1 1 calc R .
C020 C 0.4270(4) 0.6824(10) 0.4927(3) 0.0256(19) Uani 1 1 d . .
H020 H 0.4332 0.7814 0.4782 0.031 Uiso 1 1 calc R .
C021 C 0.2671(3) 0.7508(11) 0.4460(3) 0.027(2) Uani 1 1 d . .
H021 H 0.2699 0.7675 0.4131 0.032 Uiso 1 1 calc R .
C022 C 0.2498(4) 0.6400(9) 0.6954(3) 0.0221(18) Uani 1 1 d . .
C023 C 0.1492(4) 0.8797(10) 0.3690(3) 0.029(2) Uani 1 1 d . .

loop_
_atom_site_aniso_label
_atom_site_aniso_U_11
_atom_site_aniso_U_22
_atom_site_aniso_U_33
_atom_site_aniso_U_23
_atom_site_aniso_U_13
_atom_site_aniso_U_12
Pd01 0.0241(4) 0.0110(4) 0.0269(5) 0.0028(3) 0.0000(3) -0.0025(3)
Pd02 0.0160(4) 0.0076(4) 0.0187(4) -0.0027(2) 0.0019(3) -0.0014(2)
Pd03 0.0336(4) 0.0251(5) 0.0264(5) -0.0001(3) 0.0003(3) -0.0015(3)
N004 0.028(4) 0.009(3) 0.040(4) 0.015(3) -0.001(3) -0.003(3)
N005 0.021(4) 0.022(4) 0.035(4) 0.018(3) 0.016(3) 0.009(3)
N006 0.023(4) 0.035(5) 0.019(4) -0.022(3) -0.007(3) 0.001(3)
N007 0.0164(16) 0.0168(16) 0.0171(16) -0.0009(10) 0.0009(10) 0.0006(10)
O008 0.038(4) 0.028(4) 0.040(4) -0.004(3) 0.005(3) -0.004(3)
N009 0.0271(18) 0.0272(18) 0.0272(18) 0.0002(10) 0.0004(10) -0.0004(10)
O00A 0.040(4) 0.025(3) 0.033(3) 0.000(3) 0.004(3) -0.004(3)
O00B 0.045(4) 0.023(4) 0.048(4) 0.000(3) 0.013(3) -0.013(3)
N00C 0.046(5) 0.021(4) 0.056(5) 0.007(4) 0.009(4) -0.006(4)
C00D 0.019(4) 0.057(7) 0.016(4) 0.026(4) 0.009(3) 0.018(4)
N00E 0.012(3) 0.025(4) 0.026(4) -0.009(3) -0.009(3) 0.005(3)
C00F 0.017(4) 0.025(5) 0.046(5) 0.006(5) -0.010(4) 0.004(4)
C00G 0.041(5) 0.011(4) 0.030(5) -0.006(4) -0.006(4) -0.005(4)
N00H 0.014(3) 0.019(4) 0.037(4) -0.015(3) -0.008(3) 0.003(3)
C00I 0.020(4) 0.026(5) 0.010(4) 0.004(4) -0.006(3) 0.002(4)
C00J 0.0198(19) 0.0202(19) 0.0197(19) -0.0005(10) 0.0001(10) 0.0003(10)
C00K 0.019(4) 0.033(5) 0.052(6) -0.005(5) -0.002(4) 0.003(4)
C00L 0.021(4) 0.015(4) 0.024(4) -0.005(4) 0.000(3) -0.005(3)
C00M 0.036(5) 0.029(5) 0.005(4) 0.005(4) 0.003(3) 0.013(4)
C00N 0.028(2) 0.029(2) 0.029(2) -0.0005(10) 0.0005(10) 0.0009(10)
C00O 0.018(4) 0.028(5) 0.013(4) 0.001(4) -0.003(3) -0.002(3)
N00P 0.0260(18) 0.0262(18) 0.0266(18) -0.0001(10) 0.0014(10) -0.0003(10)
C00Q 0.022(2) 0.022(2) 0.022(2) 0.0003(10) -0.0001(10) -0.0002(10)
C00R 0.019(4) 0.028(5) 0.020(4) 0.006(4) 0.007(3) 0.007(4)
C00S 0.028(4) 0.044(6) 0.003(4) -0.007(4) -0.010(3) 0.023(4)
C00T 0.044(5) 0.020(5) 0.024(4) 0.011(4) 0.010(4) 0.011(4)
C00U 0.055(6) 0.044(6) 0.018(4) 0.022(4) 0.004(4) 0.002(5)
C00V 0.023(2) 0.023(2) 0.023(2) -0.0001(10) 0.0007(10) 0.0000(10)
C00W 0.037(5) 0.018(5) 0.028(5) 0.006(4) 0.017(4) -0.001(4)
C00X 0.018(4) 0.024(5) 0.040(5) -0.001(4) -0.004(4) 0.001(4)
C00Y 0.031(5) 0.014(4) 0.025(4) 0.006(4) -0.006(4) -0.004(4)
C00Z 0.028(4) 0.029(5) 0.016(4) -0.001(4) -0.004(3) 0.000(4)
C010 0.026(2) 0.026(2) 0.026(2) -0.0008(10) 0.0007(10) 0.0006(10)
C011 0.023(2) 0.023(2) 0.022(2) 0.0002(10) 0.0007(10) 0.0004(10)
C012 0.013(4) 0.018(4) 0.034(5) 0.008(4) 0.006(3) 0.008(3)
C013 0.008(4) 0.018(4) 0.045(5) 0.003(4) -0.004(3) -0.003(3)
C014 0.026(4) 0.019(5) 0.039(5) 0.009(4) -0.013(4) -0.003(4)
C015 0.037(5) 0.041(6) 0.033(5) 0.026(5) -0.001(4) -0.007(4)
C016 0.029(2) 0.028(2) 0.029(2) 0.0004(10) 0.0001(10) 0.0006(10)
C017 0.010(4) 0.023(4) 0.023(4) 0.002(4) 0.014(3) 0.009(3)
C018 0.004(4) 0.044(6) 0.075(7) 0.017(6) 0.015(4) 0.006(4)
C019 0.027(4) 0.024(5) 0.020(4) -0.007(4) 0.000(4) -0.008(4)
C01A 0.035(5) 0.011(4) 0.051(6) 0.004(4) 0.011(4) -0.001(4)
C01B 0.033(5) 0.021(5) 0.033(5) 0.006(4) -0.008(4) 0.000(4)
C01C 0.027(4) 0.023(5) 0.023(4) -0.005(4) 0.002(4) 0.006(4)
C01D 0.034(5) 0.007(4) 0.049(5) -0.008(4) -0.003(4) -0.001(3)
C01E 0.023(4) 0.033(5) 0.028(5) 0.009(4) 0.007(4) 0.001(4)
C01F 0.032(2) 0.032(2) 0.033(2) -0.0005(10) 0.0004(10) 0.0006(10)
C01G 0.038(5) 0.018(5) 0.056(6) -0.005(4) 0.008(5) 0.003(4)
C01H 0.038(5) 0.025(5) 0.025(4) -0.009(4) 0.000(4) -0.008(4)
C01I 0.029(5) 0.018(5) 0.061(7) -0.006(5) 0.008(5) 0.010(4)
C01J 0.051(6) 0.046(6) 0.012(4) 0.012(4) 0.000(4) 0.008(5)
C01K 0.044(6) 0.021(5) 0.050(6) 0.004(4) 0.023(5) -0.002(4)
C01L 0.033(5) 0.017(4) 0.039(5) 0.005(4) 0.008(4) -0.001(4)
C01M 0.027(5) 0.024(5) 0.048(6) 0.012(5) -0.012(4) -0.004(4)
C01N 0.022(5) 0.050(7) 0.054(6) -0.030(5) 0.008(4) -0.019(4)
C01O 0.033(5) 0.027(5) 0.043(5) -0.006(4) 0.014(4) -0.004(4)
C01P 0.020(4) 0.036(5) 0.023(4) 0.012(4) 0.006(4) 0.009(4)
C01Q 0.027(5) 0.025(5) 0.044(6) 0.011(4) -0.002(4) -0.003(4)
C01R 0.016(4) 0.017(4) 0.057(6) -0.004(4) 0.007(4) -0.007(3)
C01S 0.032(5) 0.023(5) 0.018(4) -0.001(4) 0.007(4) -0.001(4)
C01T 0.036(5) 0.042(6) 0.044(6) -0.023(5) 0.006(4) 0.005(5)
C01U 0.041(5) 0.022(5) 0.030(5) 0.010(4) -0.006(4) 0.002(4)
C01V 0.012(4) 0.020(4) 0.025(4) 0.004(4) -0.008(3) -0.003(3)
C01W 0.033(5) 0.039(6) 0.041(6) -0.003(5) 0.005(4) -0.002(4)
C01X 0.044(5) 0.012(4) 0.043(6) -0.022(4) -0.012(5) -0.003(4)
C01Y 0.035(5) 0.008(4) 0.063(6) 0.015(4) 0.008(5) -0.006(4)
C01Z 0.024(4) 0.031(5) 0.027(5) 0.011(4) -0.003(4) -0.002(4)
C020 0.030(5) 0.025(5) 0.022(4) -0.007(4) 0.001(4) 0.004(4)
C021 0.012(4) 0.049(6) 0.019(4) 0.007(4) -0.005(3) 0.001(4)
C022 0.026(4) 0.015(4) 0.025(4) 0.006(4) 0.007(4) 0.005(3)
C023 0.034(5) 0.017(5) 0.037(5) -0.007(4) -0.004(4) -0.002(4)

loop_
_atom_type_symbol
_atom_type_description
_atom_type_scat_dispersion_real
_atom_type_scat_dispersion_imag
_atom_type_scat_source
C C 0.0033 0.0016 'International Tables Vol C Tables 4.2.6.8 and 6.1.1.4'
H H 0.0000 0.0000 'International Tables Vol C Tables 4.2.6.8 and 6.1.1.4'
N N 0.0061 0.0033 'International Tables Vol C Tables 4.2.6.8 and 6.1.1.4'
O O 0.0106 0.0060 'International Tables Vol C Tables 4.2.6.8 and 6.1.1.4'
Pd Pd -0.9988 1.0072 'International Tables Vol C Tables 4.2.6.8 and 6.1.1.4'

loop_
_geom_angle_atom_site_label_1
_geom_angle_atom_site_label_2
_geom_angle_atom_site_label_3
_geom_angle
N009 Pd01 N00H 96.9(3)
N00P Pd01 N009 176.2(3)
N00P Pd01 N00H 81.0(3)
C00Q Pd01 N009 90.3(3)
C00Q Pd01 N00H 168.7(3)
C00Q Pd01 N00P 92.2(3)
N007 Pd02 N006 81.3(3)
N007 Pd02 N00C 178.1(3)
N007 Pd02 C011 89.7(3)
N00C Pd02 N006 99.6(3)
C011 Pd02 N006 167.1(3)
C011 Pd02 N00C 89.6(3)
N004 Pd03 N005 81.6(3)
N00E Pd03 N004 176.8(3)
N00E Pd03 N005 97.8(3)
C00G Pd03 N004 89.5(3)
C00G Pd03 N005 167.4(3)
C00G Pd03 N00E 91.5(3)
C00W N004 Pd03 125.1(5)
C00W N004 C01C 121.4(6)
C01C N004 Pd03 111.2(5)
C017 N005 Pd03 108.3(5)
C01I N005 Pd03 129.5(6)
C01I N005 C017 121.3(8)
C01S N006 Pd02 112.0(5)
C020 N006 Pd02 129.8(6)
C020 N006 C01S 117.5(7)
C012 N007 Pd02 126.1(5)
C012 N007 C013 117.6(6)
C013 N007 Pd02 113.4(5)
C01A N009 Pd01 175.6(7)
C00I N00C Pd02 179.2(8)
C00M C00D H00D 117.0
C00N C00D H00D 117.0
C00N C00D C00M 126.0(8)
C023 N00E Pd03 175.8(7)
N00H C00F C00J 121.2(8)
N00H C00F C00O 120.0(8)
C00O C00F C00J 118.7(8)
C00X C00G Pd03 120.7(7)
C01L C00G Pd03 120.7(6)
C01L C00G C00X 118.3(8)
C00F N00H Pd01 108.2(6)
C00V N00H Pd01 132.1(6)
C00V N00H C00F 119.0(8)
N00C C00I C01Y 176.0(9)
C00S C00J C00F 116.4(7)
C021 C00J C00F 117.7(7)
C021 C00J C00S 125.8(8)
C00M C00K H00K 120.8
C015 C00K H00K 120.8
C015 C00K C00M 118.4(8)
O00B C00L N00P 124.4(7)
O00B C00L C01H 119.1(7)
N00P C00L C01H 116.2(7)
C00K C00M C00D 123.1(7)
C01S C00M C00D 115.5(8)
C01S C00M C00K 121.5(8)
C00D C00N H00N 123.6
C00D C00N C020 112.9(8)
C020 C00N H00N 123.6
N00P C00O C00F 114.7(7)
C01Z C00O C00F 120.2(7)
C01Z C00O N00P 125.1(8)
C00L N00P Pd01 124.5(5)
C00L N00P C00O 121.9(7)
C00O N00P Pd01 112.3(5)
C014 C00Q Pd01 125.0(6)
C014 C00Q C022 113.3(7)
C022 C00Q Pd01 121.4(6)
C01J C00R C01T 120.9(8)
C01Q C00R C01J 116.4(7)
C01Q C00R C01T 122.7(8)
C00J C00S H00S 121.0
C00J C00S C010 118.0(7)
C010 C00S H00S 121.0
H00C C00T H00E 109.5
H00C C00T H00F 109.5
H00E C00T H00F 109.5
C016 C00T H00C 109.5
C016 C00T H00E 109.5
C016 C00T H00F 109.5
C018 C00U H00U 120.8
C01W C00U H00U 120.9
C01W C00U C018 118.3(8)
N00H C00V H00V 118.5
N00H C00V C010 123.0(8)
C010 C00V H00V 118.5
N004 C00W C01R 116.6(7)
O008 C00W N004 125.0(7)
O008 C00W C01R 118.3(8)
C00G C00X C01D 119.2(8)
C00G C00X C01R 120.6(8)
C01D C00X C01R 120.2(7)
C00Z C00Y C011 120.0(7)
C01J C00Y C00Z 123.6(8)
C01J C00Y C011 116.4(8)
C00Y C00Z H00A 108.0
C00Y C00Z H00B 108.0
C00Y C00Z C012 117.3(6)
H00A C00Z H00B 107.2
C012 C00Z H00A 108.0
C012 C00Z H00B 108.0
C00S C010 H010 118.9
C00V C010 C00S 122.2(8)
C00V C010 H010 118.9
C00Y C011 Pd02 118.2(6)
C019 C011 Pd02 121.9(6)
C019 C011 C00Y 119.4(7)
N007 C012 C00Z 114.7(7)
O00A C012 N007 125.8(7)
O00A C012 C00Z 119.4(7)
N007 C013 C01S 115.4(7)
C01B C013 N007 128.8(8)
C01B C013 C01S 115.8(8)
C00Q C014 H014 118.1
C01E C014 C00Q 123.7(8)
C01E C014 H014 118.2
C00K C015 H015 119.3
C00K C015 C01B 121.5(9)
C01B C015 H015 119.3
C01D C016 C00T 123.3(8)
C01P C016 C00T 122.1(8)
C01P C016 C01D 114.5(7)
N005 C017 C018 119.8(8)
N005 C017 C01C 120.9(7)
C01C C017 C018 119.3(8)
C00U C018 C01N 122.6(10)
C017 C018 C00U 119.4(9)
C017 C018 C01N 118.0(9)
C011 C019 H019 119.0
C011 C019 C01Q 122.2(8)
C01Q C019 H019 118.9
N009 C01A C01G 176.6(10)
C013 C01B C015 121.4(9)
C013 C01B H01J 119.3
C015 C01B H01J 119.3
C017 C01C N004 114.8(7)
C01O C01C N004 124.7(8)
C01O C01C C017 120.5(7)
C00X C01D C016 124.3(8)
C00X C01D H01T 117.9
C016 C01D H01T 117.9
C014 C01E H01E 119.9
C014 C01E C01U 120.2(8)
C01U C01E H01E 119.9
H01U C01F H01W 109.5
H01U C01F H01X 109.5
H01W C01F H01X 109.5
C023 C01F H01U 109.5
C023 C01F H01W 109.4
C023 C01F H01X 109.5
C01A C01G H01A 109.5
C01A C01G H01B 109.5
C01A C01G H01C 109.4
H01A C01G H01B 109.5
H01A C01G H01C 109.5
H01B C01G H01C 109.5
C00L C01H H01D 108.6
C00L C01H H01F 108.6
H01D C01H H01F 107.6
C022 C01H C00L 114.6(6)
C022 C01H H01D 108.6
C022 C01H H01F 108.6
N005 C01I H01Y 119.1
N005 C01I C01X 121.7(9)
C01X C01I H01Y 119.1
C00R C01J H01K 117.8
C00Y C01J C00R 124.4(9)
C00Y C01J H01K 117.8
H01G C01K H01H 109.5
H01G C01K H01I 109.5
H01H C01K H01I 109.5
C01U C01K H01G 109.5
C01U C01K H01H 109.5
C01U C01K H01I 109.5
C00G C01L H01 118.8
C00G C01L C01P 122.4(8)
C01P C01L H01 118.8
C01Z C01M H01M 119.2
C021 C01M H01M 119.1
C021 C01M C01Z 121.7(8)
C018 C01N H0AA 121.8
C01X C01N C018 116.4(9)
C01X C01N H0AA 121.8
C01C C01O H1AA 119.5
C01C C01O C01W 121.1(9)
C01W C01O H1AA 119.4
C016 C01P H2AA 119.3
C01L C01P C016 121.3(8)
C01L C01P H2AA 119.3
C00R C01Q C019 121.1(8)
C00R C01Q H01Q 119.5
C019 C01Q H01Q 119.4
C00W C01R C00X 115.2(7)
C00W C01R H3AA 108.5
C00W C01R H 108.5
C00X C01R H3AA 108.5
C00X C01R H 108.5
H3AA C01R H 107.5
N006 C01S C013 115.0(7)
C00M C01S N006 123.8(8)
C00M C01S C013 121.2(8)
C00R C01T H01L 109.5
C00R C01T H01N 109.5
C00R C01T H01O 109.5
H01L C01T H01N 109.5
H01L C01T H01O 109.5
H01N C01T H01O 109.5
C01E C01U C01K 118.4(8)
C01V C01U C01E 121.2(8)
C01V C01U C01K 120.4(8)
C01U C01V H01V 120.8
C01U C01V C022 118.3(7)
C022 C01V H01V 120.9
C00U C01W C01O 121.2(9)
C00U C01W H4AA 119.4
C01O C01W H4AA 119.4
C01I C01X H5AA 118.6
C01N C01X C01I 122.7(8)
C01N C01X H5AA 118.7
C00I C01Y H01P 109.5
C00I C01Y H01R 109.5
C00I C01Y H01S 109.5
H01P C01Y H01R 109.5
H01P C01Y H01S 109.5
H01R C01Y H01S 109.5
C00O C01Z C01M 120.1(8)
C00O C01Z H01Z 119.9
C01M C01Z H01Z 120.0
N006 C020 C00N 124.2(8)
N006 C020 H020 117.9
C00N C020 H020 117.9
C00J C021 C01M 121.3(7)
C00J C021 H021 119.4
C01M C021 H021 119.4
C00Q C022 C01H 119.3(7)
C01V C022 C00Q 123.1(7)
C01V C022 C01H 117.6(7)
N00E C023 C01F 177.1(10)

loop_
_geom_bond_atom_site_label_1
_geom_bond_atom_site_label_2
_geom_bond_distance
Pd01 N009 2.062(7)
Pd01 N00H 2.113(7)
Pd01 N00P 2.000(7)
Pd01 C00Q 1.918(8)
Pd02 N006 2.104(7)
Pd02 N007 1.972(6)
Pd02 N00C 2.005(8)
Pd02 C011 2.006(8)
Pd03 N004 2.013(6)
Pd03 N005 2.113(7)
Pd03 N00E 2.010(7)
Pd03 C00G 2.004(9)
N004 C00W 1.351(10)
N004 C01C 1.436(10)
N005 C017 1.359(10)
N005 C01I 1.325(11)
N006 C01S 1.376(11)
N006 C020 1.308(10)
N007 C012 1.375(10)
N007 C013 1.432(10)
O008 C00W 1.236(10)
N009 C01A 1.114(10)
O00A C012 1.252(9)
O00B C00L 1.199(9)
N00C C00I 1.134(10)
C00D H00D 0.9500
C00D C00M 1.420(12)
C00D C00N 1.311(12)
N00E C023 1.163(10)
C00F N00H 1.356(11)
C00F C00J 1.509(11)
C00F C00O 1.408(12)
C00G C00X 1.380(11)
C00G C01L 1.369(12)
N00H C00V 1.318(10)
C00I C01Y 1.470(11)
C00J C00S 1.394(11)
C00J C021 1.359(11)
C00K H00K 0.9500
C00K C00M 1.413(12)
C00K C015 1.351(12)
C00L N00P 1.363(9)
C00L C01H 1.558(11)
C00M C01S 1.359(10)
C00N H00N 0.9500
C00N C020 1.490(11)
C00O N00P 1.396(9)
C00O C01Z 1.378(11)
C00Q C014 1.423(11)
C00Q C022 1.425(11)
C00R C01J 1.434(12)
C00R C01Q 1.363(12)
C00R C01T 1.484(11)
C00S H00S 0.9500
C00S C010 1.396(12)
C00T H00C 0.9800
C00T H00E 0.9800
C00T H00F 0.9800
C00T C016 1.501(11)
C00U H00U 0.9500
C00U C018 1.453(13)
C00U C01W 1.376(13)
C00V H00V 0.9500
C00V C010 1.367(11)
C00W C01R 1.525(11)
C00X C01D 1.383(12)
C00X C01R 1.542(11)
C00Y C00Z 1.463(11)
C00Y C011 1.472(11)
C00Y C01J 1.347(11)
C00Z H00A 0.9900
C00Z H00B 0.9900
C00Z C012 1.515(10)
C010 H010 0.9500
C011 C019 1.332(11)
C013 C01B 1.385(11)
C013 C01S 1.460(11)
C014 H014 0.9500
C014 C01E 1.339(12)
C015 H015 0.9500
C015 C01B 1.427(11)
C016 C01D 1.407(12)
C016 C01P 1.394(12)
C017 C018 1.422(12)
C017 C01C 1.392(11)
C018 C01N 1.473(13)
C019 H019 0.9500
C019 C01Q 1.402(12)
C01A C01G 1.441(11)
C01B H01J 0.9500
C01C C01O 1.376(12)
C01D H01T 0.9500
C01E H01E 0.9500
C01E C01U 1.379(12)
C01F H01U 0.9800
C01F H01W 0.9800
C01F H01X 0.9800
C01F C023 1.449(12)
C01G H01A 0.9800
C01G H01B 0.9800
C01G H01C 0.9800
C01H H01D 0.9900
C01H H01F 0.9900
C01H C022 1.542(11)
C01I H01Y 0.9500
C01I C01X 1.359(12)
C01J H01K 0.9500
C01K H01G 0.9800
C01K H01H 0.9800
C01K H01I 0.9800
C01K C01U 1.529(12)
C01L H01 0.9500
C01L C01P 1.390(12)
C01M H01M 0.9500
C01M C01Z 1.395(11)
C01M C021 1.395(12)
C01N H0AA 0.9500
C01N C01X 1.359(13)
C01O H1AA 0.9500
C01O C01W 1.395(12)
C01P H2AA 0.9500
C01Q H01Q 0.9500
C01R H3AA 0.9900
C01R H 0.9900
C01T H01L 0.9800
C01T H01N 0.9800
C01T H01O 0.9800
C01U C01V 1.356(11)
C01V H01V 0.9500
C01V C022 1.404(10)
C01W H4AA 0.9500
C01X H5AA 0.9500
C01Y H01P 0.9800
C01Y H01R 0.9800
C01Y H01S 0.9800
C01Z H01Z 0.9500
C020 H020 0.9500
C021 H021 0.9500

loop_
_geom_torsion_atom_site_label_1
_geom_torsion_atom_site_label_2
_geom_torsion_atom_site_label_3
_geom_torsion_atom_site_label_4
_geom_torsion
Pd01 N00H C00V C010 167.5(6)
Pd01 C00Q C014 C01E -172.7(6)
Pd01 C00Q C022 C01H -4.6(10)
Pd01 C00Q C022 C01V 174.9(6)
Pd02 N006 C01S C00M 170.4(6)
Pd02 N006 C01S C013 -8.6(8)
Pd02 N006 C020 C00N -168.5(5)
Pd02 N007 C012 O00A -166.0(6)
Pd02 N007 C012 C00Z 11.4(9)
Pd02 N007 C013 C01B -163.0(7)
Pd02 N007 C013 C01S 15.2(8)
Pd02 C011 C019 C01Q 175.1(6)
Pd03 N004 C00W O008 -167.0(6)
Pd03 N004 C00W C01R 8.8(10)
Pd03 N004 C01C C017 16.1(8)
Pd03 N004 C01C C01O -162.8(7)
Pd03 N005 C017 C018 170.1(5)
Pd03 N005 C017 C01C -8.3(8)
Pd03 N005 C01I C01X -170.3(6)
Pd03 C00G C00X C01D -174.6(6)
Pd03 C00G C00X C01R 3.4(11)
Pd03 C00G C01L C01P 175.1(6)
N004 C00W C01R C00X 43.5(10)
N004 C01C C01O C01W -175.9(7)
N005 C017 C018 C00U -178.3(7)
N005 C017 C018 C01N 2.9(10)
N005 C017 C01C N004 -4.8(10)
N005 C017 C01C C01O 174.1(7)
N005 C01I C01X C01N 1.8(14)
N007 C013 C01B C015 -177.5(7)
N007 C013 C01S N006 -3.8(10)
N007 C013 C01S C00M 177.2(7)
O008 C00W C01R C00X -140.4(8)
O00B C00L N00P Pd01 168.2(6)
O00B C00L N00P C00O 2.1(12)
O00B C00L C01H C022 141.0(8)
C00D C00M C01S N006 1.7(12)
C00D C00M C01S C013 -179.4(7)
C00D C00N C020 N006 -1.8(11)
C00F N00H C00V C010 -2.2(11)
C00F C00J C00S C010 0.4(10)
C00F C00J C021 C01M -1.3(11)
C00F C00O N00P Pd01 -18.4(8)
C00F C00O N00P C00L 149.1(7)
C00F C00O C01Z C01M -5.4(11)
C00G C00X C01D C016 -0.6(13)
C00G C00X C01R C00W -51.2(11)
C00G C01L C01P C016 -0.3(13)
N00H C00F C00J C00S 0.9(10)
N00H C00F C00J C021 177.0(7)
N00H C00F C00O N00P 6.4(10)
N00H C00F C00O C01Z -173.6(7)
N00H C00V C010 C00S 3.7(12)
C00J C00F N00H Pd01 -172.1(5)
C00J C00F N00H C00V 0.0(11)
C00J C00F C00O N00P -173.5(6)
C00J C00F C00O C01Z 6.5(11)
C00J C00S C010 C00V -2.6(12)
C00K C00M C01S N006 -179.4(7)
C00K C00M C01S C013 -0.5(12)
C00K C015 C01B C013 0.7(13)
C00L C01H C022 C00Q 51.9(10)
C00L C01H C022 C01V -127.5(7)
C00M C00D C00N C020 2.9(12)
C00M C00K C015 C01B -5.6(12)
C00N C00D C00M C00K 178.2(8)
C00N C00D C00M C01S -2.9(12)
C00O C00F N00H Pd01 8.1(8)
C00O C00F N00H C00V -179.8(7)
C00O C00F C00J C00S -179.3(7)
C00O C00F C00J C021 -3.2(10)
N00P C00L C01H C022 -45.4(10)
N00P C00O C01Z C01M 174.6(7)
C00Q C014 C01E C01U -3.5(13)
C00S C00J C021 C01M 174.4(7)
C00T C016 C01D C00X -178.3(8)
C00T C016 C01P C01L 178.8(8)
C00U C018 C01N C01X 178.0(8)
C00W N004 C01C C017 -147.3(7)
C00W N004 C01C C01O 33.8(12)
C00X C00G C01L C01P 1.6(13)
C00Y C00Z C012 N007 44.6(10)
C00Y C00Z C012 O00A -137.9(8)
C00Y C011 C019 C01Q 3.1(13)
C00Z C00Y C011 Pd02 4.3(10)
C00Z C00Y C011 C019 176.6(8)
C00Z C00Y C01J C00R -178.5(8)
C011 C00Y C00Z C012 -53.1(11)
C011 C00Y C01J C00R 1.2(13)
C011 C019 C01Q C00R -1.1(13)
C012 N007 C013 C01B 34.9(11)
C012 N007 C013 C01S -146.8(7)
C013 N007 C012 O00A -6.4(11)
C013 N007 C012 C00Z 170.9(6)
C014 C00Q C022 C01H -178.9(7)
C014 C00Q C022 C01V 0.5(11)
C014 C01E C01U C01K -177.4(8)
C014 C01E C01U C01V 3.8(13)
C015 C00K C00M C00D -175.7(8)
C015 C00K C00M C01S 5.5(12)
C017 N005 C01I C01X -2.2(12)
C017 C018 C01N C01X -3.2(11)
C017 C01C C01O C01W 5.2(12)
C018 C00U C01W C01O -2.3(13)
C018 C017 C01C N004 176.7(6)
C018 C017 C01C C01O -4.3(11)
C018 C01N C01X C01I 0.9(13)
C01B C013 C01S N006 174.7(7)
C01B C013 C01S C00M -4.3(11)
C01C N004 C00W O008 -6.0(13)
C01C N004 C00W C01R 169.9(7)
C01C C017 C018 C00U 0.2(11)
C01C C017 C018 C01N -178.6(7)
C01C C01O C01W C00U -1.8(13)
C01D C00X C01R C00W 126.9(8)
C01D C016 C01P C01L -1.4(12)
C01E C01U C01V C022 -1.9(12)
C01H C00L N00P Pd01 -5.0(10)
C01H C00L N00P C00O -171.0(7)
C01I N005 C017 C018 -0.3(10)
C01I N005 C017 C01C -178.7(7)
C01J C00R C01Q C019 -0.9(12)
C01J C00Y C00Z C012 126.6(9)
C01J C00Y C011 Pd02 -175.4(6)
C01J C00Y C011 C019 -3.1(12)
C01K C01U C01V C022 179.3(7)
C01L C00G C00X C01D -1.1(13)
C01L C00G C00X C01R 176.9(8)
C01P C016 C01D C00X 1.9(13)
C01Q C00R C01J C00Y 0.7(13)
C01R C00X C01D C016 -178.7(8)
C01S N006 C020 C00N 0.9(11)
C01S C013 C01B C015 4.2(11)
C01T C00R C01J C00Y -178.3(8)
C01T C00R C01Q C019 178.1(8)
C01U C01V C022 C00Q -0.3(12)
C01U C01V C022 C01H 179.2(7)
C01W C00U C018 C017 3.1(12)
C01W C00U C018 C01N -178.2(8)
C01Z C00O N00P Pd01 161.6(6)
C01Z C00O N00P C00L -30.9(12)
C01Z C01M C021 C00J 2.6(12)
C020 N006 C01S C00M -0.9(12)
C020 N006 C01S C013 -179.9(7)
C021 C00J C00S C010 -175.4(7)
C021 C01M C01Z C00O 0.8(12)
C022 C00Q C014 C01E 1.4(12)
